data_1504718
loop_
_publ_author_name
'Rudkin, Mairi E.'
'Joensuu, Pekka M.'
'MacLachlan, William S.'
'Lam, Hon Wai'

_publ_section_title
;
 Diastereoselective cobalt-catalyzed alkylative aldol cyclizations using
 trialkylaluminum reagents.
;
_journal_issue 14
_journal_name_full 'Organic letters'
_journal_page_first 2939
_journal_page_last 2942
_journal_paper_doi 10.1021/ol800883b
_journal_volume 10
_journal_year 2008
_chemical_compound_source ' MRA177A '
_chemical_formula_moiety 'C23 H29 N1 O2'
_chemical_formula_sum 'C23 H29 N O2'
_chemical_formula_weight 351.49
_space_group_IT_number 14
_symmetry_cell_setting monoclinic
_symmetry_space_group_name_Hall '-P 2ybc'
_symmetry_space_group_name_H-M 'P 1 21/c 1'
_atom_sites_solution_hydrogens geom
_atom_sites_solution_primary direct
_audit_creation_date 07-06-25
_audit_creation_method CRYSTALS_ver_12.84
_cell_angle_alpha 90
_cell_angle_beta 93.330(12)
_cell_angle_gamma 90
_cell_formula_units_Z 8
_cell_length_a 12.039(2)
_cell_length_b 22.635(4)
_cell_length_c 14.321(3)
_cell_measurement_reflns_used 1924
_cell_measurement_temperature 150
_cell_measurement_theta_max 18
_cell_measurement_theta_min 2
_cell_volume 3895.9(12)
_computing_cell_refinement 'SAINT (Siemens ,1995)'
_computing_data_collection 'SMART (Siemens, 1993)'
_computing_data_reduction 'SAINT (Siemens ,1995)'
_computing_molecular_graphics 'CAMERON (Watkin et al., 1996)'
_computing_publication_material 'CRYSTALS (Betteridge et al., 2003)'
_computing_structure_refinement 'CRYSTALS (Betteridge et al., 2003)'
_computing_structure_solution 'SIR92 (Altomare et al., 1994)'
_diffrn_ambient_temperature 150
_diffrn_measured_fraction_theta_full 0.998
_diffrn_measured_fraction_theta_max 0.992
_diffrn_measurement_device_type 'Bruker SMART'
_diffrn_measurement_method \w
_diffrn_radiation_monochromator graphite
_diffrn_radiation_type 'Mo K\a'
_diffrn_radiation_wavelength 0.71073
_diffrn_reflns_av_R_equivalents 0.162
_diffrn_reflns_limit_h_max 15
_diffrn_reflns_limit_h_min -15
_diffrn_reflns_limit_k_max 28
_diffrn_reflns_limit_k_min 0
_diffrn_reflns_limit_l_max 17
_diffrn_reflns_limit_l_min 0
_diffrn_reflns_number 63706
_diffrn_reflns_theta_full 25.959
_diffrn_reflns_theta_max 26.489
_diffrn_reflns_theta_min 0.900
_diffrn_standards_number 0
_exptl_absorpt_coefficient_mu 0.075
_exptl_absorpt_correction_T_max 0.95
_exptl_absorpt_correction_T_min 0.72
_exptl_absorpt_correction_type multi-scan
_exptl_absorpt_process_details 'SADABS (Siemens, 1996)'
_exptl_crystal_colour colourless
_exptl_crystal_density_diffrn 1.198
_exptl_crystal_description plate
_exptl_crystal_F_000 1520
_exptl_crystal_recrystallization_method
; 
Crystals dissolved in DCM in a small vial containing petroleum ether,
sealed and left for a week. 
;
_exptl_crystal_size_max 0.65
_exptl_crystal_size_mid 0.47
_exptl_crystal_size_min 0.34
_refine_diff_density_max 0.15
_refine_diff_density_min -0.14
_refine_ls_extinction_method None
_refine_ls_goodness_of_fit_ref 1.0522
_refine_ls_hydrogen_treatment noref
_refine_ls_matrix_type full
_refine_ls_number_parameters 470
_refine_ls_number_reflns 4006
_refine_ls_number_restraints 0
_refine_ls_R_factor_all 0.1829
_refine_ls_R_factor_gt 0.0634
_refine_ls_shift/su_max 0.000155
_refine_ls_structure_factor_coef F
_refine_ls_weighting_details
;
 Method= Modified Sheldrick 
 w=1/[\s^2^(F^2^) + ( 0.03P)^2^ + 0.03P] 
 ,where P=(max(Fo^2^,0) + 2Fc^2^)/3 
;
_refine_ls_weighting_scheme calc
_refine_ls_wR_factor_all 0.1138
_refine_ls_wR_factor_gt 0.0671
_refine_ls_wR_factor_ref 0.0671
_reflns_limit_h_max 15
_reflns_limit_h_min -15
_reflns_limit_k_max 28
_reflns_limit_k_min 0
_reflns_limit_l_max 17
_reflns_limit_l_min 0
_reflns_number_gt 4006
_reflns_number_total 14735
_reflns_threshold_expression I>2.0\s(I)
_oxford_diffrn_Wilson_B_factor 1.87
_oxford_diffrn_Wilson_scale 186.98
_oxford_refine_ls_scale 0.3712(9)
_oxford_structure_analysis_title 'hl7007 in P2(1)/c'
_cod_data_source_file ol800883b-file005.cif
_cod_data_source_block HL7007_cif
_cod_depositor_comments
;
The following automatic conversions were performed:

'_symmetry_cell_setting' value 'Monoclinic' changed to 'monoclinic'
according to /home/saulius/struct/CIF-dictionaries/cif_core.dic
dictionary named 'cif_core.dic' version 2.4.1 from 2010-06-29.

Automatic conversion script
Id: cif_fix_values 1715 2011-07-08 13:25:40Z adriana 
;
_cod_original_sg_symbol_H-M 'P 1 21/c 1 '
_cod_original_formula_sum 'C23 H29 N1 O2'
_cod_database_code 1504718

loop_
_symmetry_equiv_pos_as_xyz
x,y,z
-x,-y,-z
-x,y+1/2,-z+1/2
x,-y+1/2,z+1/2

loop_
_atom_site_label
_atom_site_type_symbol
_atom_site_fract_x
_atom_site_fract_y
_atom_site_fract_z
_atom_site_U_iso_or_equiv
_atom_site_occupancy
_atom_site_adp_type
C11 C -0.5450(4) 0.0732(2) 0.4417(3) 0.0396 1.0000 Uani
C21 C -0.5081(4) 0.1327(2) 0.4058(3) 0.0331 1.0000 Uani
C31 C -0.4056(4) 0.15704(19) 0.4634(3) 0.0263 1.0000 Uani
C41 C -0.3056(4) 0.11764(19) 0.4536(3) 0.0288 1.0000 Uani
C51 C -0.2691(4) 0.0795(2) 0.5246(3) 0.0354 1.0000 Uani
C61 C -0.1798(4) 0.0422(2) 0.5135(4) 0.0440 1.0000 Uani
C71 C -0.1252(4) 0.0426(2) 0.4316(4) 0.0464 1.0000 Uani
C81 C -0.1595(4) 0.0812(2) 0.3604(4) 0.0402 1.0000 Uani
C91 C -0.2493(4) 0.1175(2) 0.3714(3) 0.0330 1.0000 Uani
C101 C -0.3782(3) 0.22381(19) 0.4426(3) 0.0243 1.0000 Uani
C111 C -0.3944(4) 0.26487(19) 0.5263(3) 0.0263 1.0000 Uani
O111 O -0.3429(2) 0.23637(13) 0.60615(18) 0.0323 1.0000 Uani
C121 C -0.3364(4) 0.32357(19) 0.5112(3) 0.0287 1.0000 Uani
C131 C -0.3428(4) 0.3677(2) 0.5903(3) 0.0434 1.0000 Uani
C141 C -0.5183(4) 0.27171(18) 0.5354(3) 0.0279 1.0000 Uani
C151 C -0.5749(4) 0.2987(2) 0.4487(3) 0.0306 1.0000 Uani
N151 N -0.5370(3) 0.27385(16) 0.3615(2) 0.0268 1.0000 Uani
C161 C -0.4411(4) 0.2439(2) 0.3544(3) 0.0270 1.0000 Uani
O161 O -0.4066(3) 0.22990(13) 0.2776(2) 0.0351 1.0000 Uani
C171 C -0.6074(4) 0.2865(2) 0.2775(3) 0.0338 1.0000 Uani
C181 C -0.6124(4) 0.3517(2) 0.2550(3) 0.0304 1.0000 Uani
C191 C -0.5177(4) 0.3820(2) 0.2317(3) 0.0422 1.0000 Uani
C201 C -0.5227(5) 0.4420(2) 0.2126(4) 0.0500 1.0000 Uani
C211 C -0.6213(5) 0.4716(2) 0.2151(4) 0.0505 1.0000 Uani
C221 C -0.7142(5) 0.4423(3) 0.2376(4) 0.0615 1.0000 Uani
C231 C -0.7100(4) 0.3825(2) 0.2586(3) 0.0475 1.0000 Uani
C12 C -0.0430(4) 0.4284(2) 0.5641(4) 0.0437 1.0000 Uani
C22 C 0.0020(4) 0.37069(19) 0.6061(3) 0.0317 1.0000 Uani
C32 C 0.0972(4) 0.34529(19) 0.5516(3) 0.0268 1.0000 Uani
C42 C 0.1980(4) 0.38473(19) 0.5613(3) 0.0283 1.0000 Uani
C52 C 0.2247(4) 0.4227(2) 0.4900(3) 0.0378 1.0000 Uani
C62 C 0.3162(4) 0.4590(2) 0.4980(4) 0.0433 1.0000 Uani
C72 C 0.3827(4) 0.4593(2) 0.5799(4) 0.0445 1.0000 Uani
C82 C 0.3577(4) 0.4222(2) 0.6522(4) 0.0392 1.0000 Uani
C92 C 0.2665(4) 0.38563(19) 0.6429(3) 0.0312 1.0000 Uani
C102 C 0.1275(4) 0.2797(2) 0.5751(3) 0.0269 1.0000 Uani
C112 C 0.1059(3) 0.23738(18) 0.4908(3) 0.0243 1.0000 Uani
O112 O 0.1516(2) 0.26624(13) 0.41340(19) 0.0333 1.0000 Uani
C122 C 0.1670(4) 0.1791(2) 0.5110(3) 0.0310 1.0000 Uani
C132 C 0.1531(4) 0.1329(2) 0.4339(3) 0.0437 1.0000 Uani
C142 C -0.0192(4) 0.23032(18) 0.4759(3) 0.0279 1.0000 Uani
C152 C -0.0693(4) 0.20275(19) 0.5605(3) 0.0291 1.0000 Uani
N152 N -0.0225(3) 0.22708(16) 0.6492(2) 0.0287 1.0000 Uani
C162 C 0.0707(4) 0.2588(2) 0.6606(3) 0.0296 1.0000 Uani
O162 O 0.1099(2) 0.27571(13) 0.7385(2) 0.0346 1.0000 Uani
C172 C -0.0901(4) 0.2165(2) 0.7293(3) 0.0341 1.0000 Uani
C182 C -0.1075(4) 0.1522(2) 0.7512(3) 0.0284 1.0000 Uani
C192 C -0.2069(4) 0.1356(2) 0.7854(3) 0.0396 1.0000 Uani
C202 C -0.2250(4) 0.0765(2) 0.8087(4) 0.0519 1.0000 Uani
C212 C -0.1448(5) 0.0353(2) 0.7981(4) 0.0499 1.0000 Uani
C222 C -0.0457(4) 0.0514(2) 0.7638(4) 0.0483 1.0000 Uani
C232 C -0.0266(4) 0.1098(2) 0.7414(3) 0.0397 1.0000 Uani
H1011 H -0.2974 0.2253 0.4300 0.0295 1.0000 Uiso
H1411 H -0.5311 0.2970 0.5897 0.0335 1.0000 Uiso
H1412 H -0.5509 0.2321 0.5447 0.0335 1.0000 Uiso
H1511 H -0.6561 0.2926 0.4508 0.0353 1.0000 Uiso
H1512 H -0.5590 0.3420 0.4496 0.0353 1.0000 Uiso
H1711 H -0.6843 0.2726 0.2881 0.0404 1.0000 Uiso
H1712 H -0.5785 0.2650 0.2246 0.0404 1.0000 Uiso
H1911 H -0.4492 0.3616 0.2283 0.0496 1.0000 Uiso
H2011 H -0.4572 0.4624 0.1963 0.0601 1.0000 Uiso
H2111 H -0.6248 0.5130 0.2020 0.0634 1.0000 Uiso
H2211 H -0.7825 0.4628 0.2395 0.0750 1.0000 Uiso
H2311 H -0.7757 0.3625 0.2748 0.0578 1.0000 Uiso
H1211 H -0.3711 0.3416 0.4534 0.0346 1.0000 Uiso
H1212 H -0.2568 0.3154 0.5018 0.0346 1.0000 Uiso
H1311 H -0.3036 0.4039 0.5740 0.0518 1.0000 Uiso
H1312 H -0.4207 0.3767 0.5996 0.0518 1.0000 Uiso
H1313 H -0.3075 0.3508 0.6474 0.0518 1.0000 Uiso
H311 H -0.4233 0.1551 0.5308 0.0319 1.0000 Uiso
H511 H -0.3063 0.0787 0.5808 0.0446 1.0000 Uiso
H611 H -0.1565 0.0161 0.5625 0.0521 1.0000 Uiso
H711 H -0.0646 0.0165 0.4235 0.0561 1.0000 Uiso
H811 H -0.1209 0.0827 0.3045 0.0480 1.0000 Uiso
H911 H -0.2735 0.1431 0.3212 0.0398 1.0000 Uiso
H211 H -0.5697 0.1611 0.4093 0.0387 1.0000 Uiso
H212 H -0.4884 0.1281 0.3401 0.0387 1.0000 Uiso
H111 H -0.6101 0.0595 0.4034 0.0497 1.0000 Uiso
H112 H -0.5651 0.0772 0.5070 0.0497 1.0000 Uiso
H113 H -0.4846 0.0445 0.4384 0.0497 1.0000 Uiso
H1021 H 0.2096 0.2789 0.5919 0.0303 1.0000 Uiso
H1421 H -0.0535 0.2695 0.4644 0.0334 1.0000 Uiso
H1422 H -0.0361 0.2044 0.4210 0.0334 1.0000 Uiso
H1521 H -0.1503 0.2100 0.5558 0.0353 1.0000 Uiso
H1522 H -0.0547 0.1598 0.5594 0.0353 1.0000 Uiso
H1721 H -0.0523 0.2352 0.7849 0.0402 1.0000 Uiso
H1722 H -0.1635 0.2351 0.7160 0.0402 1.0000 Uiso
H2321 H 0.0431 0.1207 0.7181 0.0479 1.0000 Uiso
H2221 H 0.0098 0.0225 0.7553 0.0585 1.0000 Uiso
H2121 H -0.1570 -0.0050 0.8147 0.0603 1.0000 Uiso
H2021 H -0.2945 0.0651 0.8327 0.0597 1.0000 Uiso
H1921 H -0.2635 0.1640 0.7941 0.0485 1.0000 Uiso
H1221 H 0.1380 0.1620 0.5687 0.0371 1.0000 Uiso
H1222 H 0.2471 0.1876 0.5218 0.0371 1.0000 Uiso
H1321 H 0.1942 0.0972 0.4526 0.0504 1.0000 Uiso
H1322 H 0.0739 0.1234 0.4227 0.0504 1.0000 Uiso
H1323 H 0.1819 0.1487 0.3763 0.0504 1.0000 Uiso
H321 H 0.0706 0.3461 0.4844 0.0332 1.0000 Uiso
H921 H 0.2498 0.3607 0.6941 0.0351 1.0000 Uiso
H821 H 0.4042 0.4219 0.7080 0.0474 1.0000 Uiso
H721 H 0.4460 0.4845 0.5866 0.0529 1.0000 Uiso
H621 H 0.3328 0.4842 0.4472 0.0533 1.0000 Uiso
H521 H 0.1783 0.4231 0.4338 0.0471 1.0000 Uiso
H221 H 0.0296 0.3780 0.6716 0.0382 1.0000 Uiso
H222 H -0.0594 0.3415 0.6054 0.0382 1.0000 Uiso
H121 H -0.1031 0.4431 0.6007 0.0504 1.0000 Uiso
H122 H 0.0174 0.4577 0.5649 0.0504 1.0000 Uiso
H123 H -0.0708 0.4216 0.4994 0.0504 1.0000 Uiso
H1111 H -0.3627 0.2470 0.6602 0.0485 1.0000 Uiso
H1121 H 0.1385 0.2530 0.3577 0.0499 1.0000 Uiso

loop_
_atom_site_aniso_label
_atom_site_aniso_U_11
_atom_site_aniso_U_22
_atom_site_aniso_U_33
_atom_site_aniso_U_23
_atom_site_aniso_U_13
_atom_site_aniso_U_12
C11 0.040(3) 0.037(3) 0.042(3) -0.003(2) 0.005(3) -0.003(3)
C21 0.031(3) 0.031(3) 0.036(3) 0.003(2) 0.001(2) 0.000(2)
C31 0.036(3) 0.024(3) 0.020(3) 0.001(2) 0.007(2) 0.005(2)
C41 0.037(3) 0.021(3) 0.028(3) -0.006(2) 0.001(2) -0.006(2)
C51 0.045(3) 0.028(3) 0.032(3) 0.002(2) -0.001(3) 0.000(3)
C61 0.047(4) 0.032(3) 0.051(4) 0.006(3) -0.015(3) 0.004(3)
C71 0.034(3) 0.039(3) 0.065(4) -0.016(3) -0.006(3) 0.005(3)
C81 0.040(3) 0.036(3) 0.044(4) -0.009(3) 0.004(3) 0.001(3)
C91 0.041(3) 0.030(3) 0.028(3) -0.004(2) -0.002(3) 0.004(3)
C101 0.025(3) 0.025(3) 0.023(3) 0.000(2) 0.005(2) 0.000(2)
C111 0.030(3) 0.031(3) 0.017(3) 0.006(2) -0.001(2) -0.004(2)
O111 0.0409(19) 0.041(2) 0.0148(17) -0.0002(15) 0.0013(15) 0.0089(17)
C121 0.027(3) 0.032(3) 0.027(3) -0.004(2) -0.001(2) 0.004(2)
C131 0.044(3) 0.043(3) 0.043(3) -0.012(3) 0.005(3) -0.004(3)
C141 0.035(3) 0.028(3) 0.022(3) 0.002(2) 0.006(2) -0.005(2)
C151 0.033(3) 0.040(3) 0.019(3) 0.000(2) 0.004(2) 0.003(2)
N151 0.029(2) 0.031(2) 0.020(2) 0.0024(18) -0.0023(18) 0.003(2)
C161 0.033(3) 0.025(3) 0.022(3) 0.003(2) 0.000(2) -0.008(2)
O161 0.049(2) 0.039(2) 0.0175(18) -0.0003(16) 0.0104(16) 0.0061(17)
C171 0.038(3) 0.036(3) 0.027(3) 0.005(2) -0.003(2) -0.003(2)
C181 0.032(3) 0.043(3) 0.016(3) 0.005(2) -0.001(2) 0.008(3)
C191 0.031(3) 0.049(4) 0.047(4) 0.002(3) 0.006(3) 0.007(3)
C201 0.052(4) 0.040(4) 0.059(4) 0.013(3) 0.009(3) 0.000(3)
C211 0.062(4) 0.045(4) 0.046(4) 0.015(3) 0.013(3) 0.016(3)
C221 0.052(4) 0.065(4) 0.069(5) 0.028(4) 0.016(3) 0.024(3)
C231 0.031(3) 0.066(4) 0.046(4) 0.016(3) 0.002(3) 0.005(3)
C12 0.045(3) 0.033(3) 0.053(4) 0.003(3) -0.002(3) -0.001(3)
C22 0.028(3) 0.027(3) 0.040(3) 0.003(2) -0.002(2) -0.005(2)
C32 0.031(3) 0.028(3) 0.020(3) 0.003(2) -0.005(2) -0.004(2)
C42 0.031(3) 0.027(3) 0.027(3) -0.002(2) 0.003(2) 0.002(2)
C52 0.047(3) 0.036(3) 0.030(3) 0.006(3) 0.006(3) -0.002(3)
C62 0.047(4) 0.030(3) 0.054(4) 0.011(3) 0.012(3) -0.006(3)
C72 0.036(3) 0.031(3) 0.067(4) -0.011(3) 0.009(3) 0.001(3)
C82 0.037(3) 0.038(3) 0.042(4) -0.004(3) -0.003(3) 0.003(3)
C92 0.035(3) 0.027(3) 0.032(3) 0.000(2) 0.006(3) -0.001(3)
C102 0.027(3) 0.032(3) 0.021(3) 0.002(2) -0.005(2) -0.004(2)
C112 0.027(3) 0.026(3) 0.019(3) 0.003(2) -0.002(2) -0.003(2)
O112 0.043(2) 0.040(2) 0.0174(19) -0.0003(15) 0.0043(15) -0.0097(17)
C122 0.026(3) 0.037(3) 0.030(3) -0.005(2) 0.001(2) 0.001(2)
C132 0.048(3) 0.035(3) 0.049(4) -0.006(3) 0.006(3) 0.002(3)
C142 0.033(3) 0.030(3) 0.021(3) -0.005(2) 0.001(2) -0.002(2)
C152 0.029(3) 0.032(3) 0.026(3) -0.002(2) 0.002(2) -0.001(2)
N152 0.033(3) 0.031(2) 0.022(2) -0.0006(19) -0.0001(19) -0.003(2)
C162 0.030(3) 0.026(3) 0.033(3) 0.003(2) -0.001(2) 0.004(2)
O162 0.041(2) 0.044(2) 0.0177(19) -0.0020(16) -0.0048(16) -0.0051(16)
C172 0.034(3) 0.044(3) 0.025(3) -0.002(2) 0.001(2) -0.004(3)
C182 0.027(3) 0.042(3) 0.016(3) 0.001(2) -0.004(2) -0.002(3)
C192 0.040(3) 0.045(3) 0.033(3) 0.006(3) 0.004(3) 0.002(3)
C202 0.040(4) 0.059(4) 0.057(4) 0.020(3) 0.004(3) -0.007(3)
C212 0.053(4) 0.044(4) 0.053(4) 0.019(3) 0.001(3) -0.004(3)
C222 0.042(4) 0.044(4) 0.059(4) 0.016(3) 0.003(3) 0.004(3)
C232 0.029(3) 0.052(4) 0.038(3) 0.008(3) 0.003(3) 0.000(3)

loop_
_atom_type_symbol
_atom_type_scat_dispersion_real
_atom_type_scat_dispersion_imag
_atom_type_scat_Cromer_Mann_a1
_atom_type_scat_Cromer_Mann_b1
_atom_type_scat_Cromer_Mann_a2
_atom_type_scat_Cromer_Mann_b2
_atom_type_scat_Cromer_Mann_a3
_atom_type_scat_Cromer_Mann_b3
_atom_type_scat_Cromer_Mann_a4
_atom_type_scat_Cromer_Mann_b4
_atom_type_scat_Cromer_Mann_c
_atom_type_scat_source
C 0.0033 0.0016 2.3100 20.8439 1.0200 10.2075 1.5886 0.5687 0.8650 51.6512 0.2156 'International Tables Vol C 4.2.6.8 and 6.1.1.4'
H 0.0000 0.0000 0.4930 10.5109 0.3229 26.1257 0.1402 3.1424 0.0408 57.7998 0.0030 'International Tables Vol C 4.2.6.8 and 6.1.1.4'
N 0.0061 0.0033 12.2126 0.0057 3.1322 9.8933 2.0125 28.9975 1.1663 0.5826 -11.5290 'International Tables Vol C 4.2.6.8 and 6.1.1.4'
O 0.0106 0.0060 3.0485 13.2771 2.2868 5.7011 1.5463 0.3239 0.8670 32.9089 0.2508 'International Tables Vol C 4.2.6.8 and 6.1.1.4'

loop_
_geom_angle_atom_site_label_1
_geom_angle_atom_site_label_2
_geom_angle_atom_site_label_3
_geom_angle
_geom_angle_publ_flag
C21 C11 H111 109.4 no
C21 C11 H112 109.5 no
H111 C11 H112 109.2 no
C21 C11 H113 109.9 no
H111 C11 H113 109.5 no
H112 C11 H113 109.3 no
C11 C21 C31 112.1(4) yes
C11 C21 H211 109.0 no
C31 C21 H211 108.6 no
C11 C21 H212 108.6 no
C31 C21 H212 108.5 no
H211 C21 H212 110.0 no
C21 C31 C41 110.8(3) yes
C21 C31 C101 114.2(3) yes
C41 C31 C101 111.8(4) yes
C21 C31 H311 106.9 no
C41 C31 H311 106.2 no
C101 C31 H311 106.5 no
C31 C41 C51 121.3(4) yes
C31 C41 C91 120.6(4) yes
C51 C41 C91 118.1(4) yes
C41 C51 C61 120.7(4) yes
C41 C51 H511 119.5 no
C61 C51 H511 119.7 no
C51 C61 C71 120.4(5) yes
C51 C61 H611 119.6 no
C71 C61 H611 120.1 no
C61 C71 C81 119.7(5) yes
C61 C71 H711 120.4 no
C81 C71 H711 120.0 no
C71 C81 C91 119.6(5) yes
C71 C81 H811 120.2 no
C91 C81 H811 120.2 no
C41 C91 C81 121.5(5) yes
C41 C91 H911 119.6 no
C81 C91 H911 118.8 no
C31 C101 C111 113.2(3) yes
C31 C101 C161 110.4(3) yes
C111 C101 C161 113.1(4) yes
C31 C101 H1011 106.4 no
C111 C101 H1011 106.7 no
C161 C101 H1011 106.6 no
C101 C111 O111 106.5(3) yes
C101 C111 C121 109.6(3) yes
O111 C111 C121 109.1(3) yes
C101 C111 C141 107.4(3) yes
O111 C111 C141 111.3(3) yes
C121 C111 C141 112.7(4) yes
C111 O111 H1111 117.8 no
C111 C121 C131 115.1(4) yes
C111 C121 H1211 107.6 no
C131 C121 H1211 108.4 no
C111 C121 H1212 108.2 no
C131 C121 H1212 108.4 no
H1211 C121 H1212 109.1 no
C121 C131 H1311 109.1 no
C121 C131 H1312 109.3 no
H1311 C131 H1312 109.7 no
C121 C131 H1313 109.2 no
H1311 C131 H1313 109.5 no
H1312 C131 H1313 110.0 no
C111 C141 C151 111.8(3) yes
C111 C141 H1411 109.1 no
C151 C141 H1411 109.3 no
C111 C141 H1412 108.6 no
C151 C141 H1412 108.3 no
H1411 C141 H1412 109.8 no
C141 C151 N151 113.4(4) yes
C141 C151 H1511 108.5 no
N151 C151 H1511 109.3 no
C141 C151 H1512 107.9 no
N151 C151 H1512 108.6 no
H1511 C151 H1512 109.0 no
C151 N151 C161 124.6(4) yes
C151 N151 C171 115.6(3) yes
C161 N151 C171 119.8(4) yes
C101 C161 N151 118.7(4) yes
C101 C161 O161 119.3(4) yes
N151 C161 O161 121.9(4) yes
N151 C171 C181 112.5(4) yes
N151 C171 H1711 108.2 no
C181 C171 H1711 108.5 no
N151 C171 H1712 108.8 no
C181 C171 H1712 109.4 no
H1711 C171 H1712 109.4 no
C171 C181 C191 120.8(4) yes
C171 C181 C231 120.7(4) yes
C191 C181 C231 118.5(5) yes
C181 C191 C201 120.4(5) yes
C181 C191 H1911 120.0 no
C201 C191 H1911 119.6 no
C191 C201 C211 120.2(5) yes
C191 C201 H2011 119.8 no
C211 C201 H2011 120.0 no
C201 C211 C221 119.7(5) yes
C201 C211 H2111 120.3 no
C221 C211 H2111 120.0 no
C211 C221 C231 120.7(5) yes
C211 C221 H2211 119.8 no
C231 C221 H2211 119.6 no
C221 C231 C181 120.5(5) yes
C221 C231 H2311 119.9 no
C181 C231 H2311 119.6 no
C22 C12 H121 109.7 no
C22 C12 H122 109.1 no
H121 C12 H122 109.6 no
C22 C12 H123 109.4 no
H121 C12 H123 109.9 no
H122 C12 H123 109.2 no
C12 C22 C32 112.3(4) yes
C12 C22 H221 108.8 no
C32 C22 H221 108.9 no
C12 C22 H222 108.7 no
C32 C22 H222 108.8 no
H221 C22 H222 109.3 no
C22 C32 C42 110.6(4) yes
C22 C32 C102 114.7(4) yes
C42 C32 C102 111.5(4) yes
C22 C32 H321 106.1 no
C42 C32 H321 106.9 no
C102 C32 H321 106.5 no
C32 C42 C52 121.2(4) yes
C32 C42 C92 121.5(4) yes
C52 C42 C92 117.3(4) yes
C42 C52 C62 121.8(4) yes
C42 C52 H521 118.6 no
C62 C52 H521 119.5 no
C52 C62 C72 119.8(5) yes
C52 C62 H621 119.8 no
C72 C62 H621 120.5 no
C62 C72 C82 119.6(5) yes
C62 C72 H721 120.6 no
C82 C72 H721 119.8 no
C72 C82 C92 120.0(5) yes
C72 C82 H821 119.6 no
C92 C82 H821 120.4 no
C42 C92 C82 121.4(4) yes
C42 C92 H921 119.6 no
C82 C92 H921 118.9 no
C32 C102 C112 113.1(3) yes
C32 C102 C162 111.2(4) yes
C112 C102 C162 111.9(4) yes
C32 C102 H1021 106.5 no
C112 C102 H1021 107.1 no
C162 C102 H1021 106.6 no
C102 C112 O112 105.5(3) yes
C102 C112 C122 109.1(3) yes
O112 C112 C122 109.9(3) yes
C102 C112 C142 107.1(3) yes
O112 C112 C142 111.4(3) yes
C122 C112 C142 113.5(3) yes
C112 O112 H1121 120.3 no
C112 C122 C132 115.1(4) yes
C112 C122 H1221 107.8 no
C132 C122 H1221 107.7 no
C112 C122 H1222 108.5 no
C132 C122 H1222 108.1 no
H1221 C122 H1222 109.4 no
C122 C132 H1321 109.8 no
C122 C132 H1322 109.5 no
H1321 C132 H1322 109.6 no
C122 C132 H1323 109.2 no
H1321 C132 H1323 109.6 no
H1322 C132 H1323 109.2 no
C112 C142 C152 111.6(4) yes
C112 C142 H1421 109.4 no
C152 C142 H1421 108.7 no
C112 C142 H1422 109.2 no
C152 C142 H1422 108.4 no
H1421 C142 H1422 109.4 no
C142 C152 N152 112.7(4) yes
C142 C152 H1521 108.3 no
N152 C152 H1521 108.9 no
C142 C152 H1522 108.2 no
N152 C152 H1522 108.9 no
H1521 C152 H1522 109.8 no
C152 N152 C162 125.9(4) yes
C152 N152 C172 114.5(4) yes
C162 N152 C172 119.6(4) yes
C102 C162 N152 119.1(4) yes
C102 C162 O162 117.6(4) yes
N152 C162 O162 123.2(4) yes
N152 C172 C182 114.3(4) yes
N152 C172 H1721 108.0 no
C182 C172 H1721 108.0 no
N152 C172 H1722 108.2 no
C182 C172 H1722 108.6 no
H1721 C172 H1722 109.7 no
C172 C182 C192 118.3(4) yes
C172 C182 C232 122.9(4) yes
C192 C182 C232 118.8(4) yes
C182 C192 C202 120.0(5) yes
C182 C192 H1921 120.5 no
C202 C192 H1921 119.5 no
C192 C202 C212 120.6(5) yes
C192 C202 H2021 119.7 no
C212 C202 H2021 119.7 no
C202 C212 C222 119.9(5) yes
C202 C212 H2121 120.5 no
C222 C212 H2121 119.6 no
C212 C222 C232 120.0(5) yes
C212 C222 H2221 120.0 no
C232 C222 H2221 120.0 no
C222 C232 C182 120.8(5) yes
C222 C232 H2321 119.3 no
C182 C232 H2321 119.8 no

loop_
_geom_bond_atom_site_label_1
_geom_bond_atom_site_label_2
_geom_bond_distance
_geom_bond_publ_flag
C11 C21 1.516(6) yes
C11 H111 0.980 no
C11 H112 0.983 no
C11 H113 0.979 no
C21 C31 1.545(6) yes
C21 H211 0.986 no
C21 H212 0.988 no
C31 C41 1.512(6) yes
C31 C101 1.579(6) yes
C31 H311 1.001 no
C41 C51 1.386(6) yes
C41 C91 1.391(6) yes
C51 C61 1.384(7) yes
C51 H511 0.943 no
C61 C71 1.378(7) yes
C61 H611 0.947 no
C71 C81 1.386(7) yes
C71 H711 0.952 no
C81 C91 1.376(6) yes
C81 H811 0.950 no
C91 H911 0.954 no
C101 C111 1.539(6) yes
C101 C161 1.505(6) yes
C101 H1011 1.000 no
C111 O111 1.423(5) yes
C111 C121 1.523(6) yes
C111 C141 1.512(6) yes
O111 H1111 0.858 no
C121 C131 1.515(6) yes
C121 H1211 0.992 no
C121 H1212 0.993 no
C131 H1311 0.982 no
C131 H1312 0.976 no
C131 H1313 0.978 no
C141 C151 1.511(6) yes
C141 H1411 0.985 no
C141 H1412 0.992 no
C151 N151 1.466(5) yes
C151 H1511 0.989 no
C151 H1512 0.998 no
N151 C161 1.348(5) yes
N151 C171 1.459(5) yes
C161 O161 1.238(5) yes
C171 C181 1.511(6) yes
C171 H1711 0.998 no
C171 H1712 0.983 no
C181 C191 1.387(6) yes
C181 C231 1.370(6) yes
C191 C201 1.385(7) yes
C191 H1911 0.950 no
C201 C211 1.367(7) yes
C201 H2011 0.954 no
C211 C221 1.355(7) yes
C211 H2111 0.955 no
C221 C231 1.387(7) yes
C221 H2211 0.946 no
C231 H2311 0.951 no
C12 C22 1.525(6) yes
C12 H121 0.976 no
C12 H122 0.983 no
C12 H123 0.980 no
C22 C32 1.536(6) yes
C22 H221 0.991 no
C22 H222 0.991 no
C32 C42 1.507(6) yes
C32 C102 1.561(6) yes
C32 H321 0.996 no
C42 C52 1.387(6) yes
C42 C92 1.390(6) yes
C52 C62 1.374(6) yes
C52 H521 0.952 no
C62 C72 1.381(7) yes
C62 H621 0.955 no
C72 C82 1.379(7) yes
C72 H721 0.953 no
C82 C92 1.376(6) yes
C82 H821 0.948 no
C92 H921 0.956 no
C102 C112 1.552(6) yes
C102 C162 1.513(6) yes
C102 H1021 1.004 no
C112 O112 1.424(5) yes
C112 C122 1.530(6) yes
C112 C142 1.517(6) yes
O112 H1121 0.858 no
C122 C132 1.523(6) yes
C122 H1221 0.994 no
C122 H1222 0.987 no
C132 H1321 0.976 no
C132 H1322 0.982 no
C132 H1323 0.982 no
C142 C152 1.518(6) yes
C142 H1421 0.988 no
C142 H1422 0.993 no
C152 N152 1.466(5) yes
C152 H1521 0.988 no
C152 H1522 0.988 no
N152 C162 1.334(5) yes
N152 C172 1.464(5) yes
C162 O162 1.246(5) yes
C172 C182 1.506(6) yes
C172 H1721 0.989 no
C172 H1722 0.988 no
C182 C192 1.372(6) yes
C182 C232 1.380(6) yes
C192 C202 1.397(7) yes
C192 H1921 0.951 no
C202 C212 1.358(7) yes
C202 H2021 0.958 no
C212 C222 1.365(7) yes
C212 H2121 0.955 no
C222 C232 1.385(7) yes
C222 H2221 0.947 no
C232 H2321 0.952 no

loop_
_oxford_twin_element_scale_factors
0.531(2)
0.469(2)
